data_4301391
loop_
_publ_author_name
'Susan E. Latturner'
'Daniel Bilc'
'S. D. Mahanti'
'Mercouri G. Kanatzidis'

_publ_section_title
;
R3Au6+xAl26T (R = Ca, Sr, Eu, Yb; T = Early Transition Metal): a Large
Family of Compounds with a Stuffed BaHg11 Structure Type Grown from Aluminum
Flux
;
_journal_name_full 'Inorganic Chemistry'
_journal_page_first 1346
_journal_page_last 1355
_journal_paper_doi 10.1021/ic801095v
_journal_volume 48
_journal_year 2009
_chemical_formula_sum 'Al25.6 Au7.2 Nb Yb3'
_chemical_formula_weight 2720.88
_chemical_name_systematic
; 
 ? 
;
_space_group_IT_number 221
_symmetry_cell_setting cubic
_symmetry_space_group_name_Hall '-P 4 2 3'
_symmetry_space_group_name_H-M 'P m -3 m'
_atom_sites_solution_primary direct
_atom_sites_solution_secondary difmap
_audit_creation_method SHELXL-97
_cell_angle_alpha 90.00
_cell_angle_beta 90.00
_cell_angle_gamma 90.00
_cell_formula_units_Z 1
_cell_length_a 8.6552(4)
_cell_length_b 8.6552(4)
_cell_length_c 8.6552(4)
_cell_measurement_reflns_used 7474
_cell_measurement_temperature 293(2)
_cell_measurement_theta_max 30.74
_cell_measurement_theta_min 4.71
_cell_volume 648.38(5)
_computing_cell_refinement 'Bruker SAINT software (Bruker, 1999)'
_computing_data_collection 'Bruker SMART software (Bruker, 1997)'
_computing_data_reduction 'Bruker SAINT software (Bruker, 1999)'
_computing_structure_refinement 'SHELXL-97 (Sheldrick, 1997)'
_computing_structure_solution 'SHELXS-97 (Sheldrick, 1990)'
_diffrn_ambient_temperature 293(2)
_diffrn_measured_fraction_theta_full 0.976
_diffrn_measured_fraction_theta_max 0.976
_diffrn_measurement_device_type 'CCD area detector (Bruker AXS)'
_diffrn_measurement_method 'phi and omega scans'
_diffrn_radiation_monochromator graphite
_diffrn_radiation_source 'fine-focus sealed tube'
_diffrn_radiation_type MoK\a
_diffrn_radiation_wavelength 0.71073
_diffrn_reflns_av_R_equivalents 0.0934
_diffrn_reflns_av_sigmaI/netI 0.0292
_diffrn_reflns_limit_h_max 12
_diffrn_reflns_limit_h_min -12
_diffrn_reflns_limit_k_max 12
_diffrn_reflns_limit_k_min -12
_diffrn_reflns_limit_l_max 12
_diffrn_reflns_limit_l_min -12
_diffrn_reflns_number 7474
_diffrn_reflns_theta_full 30.74
_diffrn_reflns_theta_max 30.74
_diffrn_reflns_theta_min 4.71
_exptl_absorpt_coefficient_mu 52.545
_exptl_absorpt_correction_type multi-scan
_exptl_absorpt_process_details SADABS
_exptl_crystal_colour silver
_exptl_crystal_density_diffrn 6.968
_exptl_crystal_density_method 'not measured'
_exptl_crystal_description chunk
_exptl_crystal_F_000 1153
_exptl_crystal_size_max 0.07
_exptl_crystal_size_mid 0.05
_exptl_crystal_size_min 0.03
_refine_diff_density_max 2.550
_refine_diff_density_min -3.635
_refine_diff_density_rms 0.444
_refine_ls_extinction_coef 0.0061(3)
_refine_ls_extinction_expression Fc^*^=kFc[1+0.001xFc^2^\l^3^/sin(2\q)]^-1/4^
_refine_ls_extinction_method SHELXL
_refine_ls_goodness_of_fit_ref 1.129
_refine_ls_matrix_type full
_refine_ls_number_parameters 21
_refine_ls_number_reflns 248
_refine_ls_number_restraints 0
_refine_ls_restrained_S_all 1.129
_refine_ls_R_factor_all 0.0443
_refine_ls_R_factor_gt 0.0294
_refine_ls_shift/su_max 0.000
_refine_ls_shift/su_mean 0.000
_refine_ls_structure_factor_coef Fsqd
_refine_ls_weighting_details 'calc w=1/[\s^2^(Fo^2^)+(0.0195P)^2^+11.1083P] where P=(Fo^2^+2Fc^2^)/3'
_refine_ls_weighting_scheme calc
_refine_ls_wR_factor_gt 0.0516
_refine_ls_wR_factor_ref 0.0566
_reflns_number_gt 206
_reflns_number_total 248
_reflns_threshold_expression >2sigma(I)
_cod_data_source_file ic801095v_si_001_20.cif
_cod_data_source_block 3sl124b
_cod_original_formula_sum 'Al25.60 Au7.20 Nb Yb3'
_cod_database_code 4301391

loop_
_symmetry_equiv_pos_as_xyz
'x, y, z'
'-x, -y, z'
'-x, y, -z'
'x, -y, -z'
'z, x, y'
'z, -x, -y'
'-z, -x, y'
'-z, x, -y'
'y, z, x'
'-y, z, -x'
'y, -z, -x'
'-y, -z, x'
'y, x, -z'
'-y, -x, -z'
'y, -x, z'
'-y, x, z'
'x, z, -y'
'-x, z, y'
'-x, -z, -y'
'x, -z, y'
'z, y, -x'
'z, -y, x'
'-z, y, x'
'-z, -y, -x'
'-x, -y, -z'
'x, y, -z'
'x, -y, z'
'-x, y, z'
'-z, -x, -y'
'-z, x, y'
'z, x, -y'
'z, -x, y'
'-y, -z, -x'
'y, -z, x'
'-y, z, x'
'y, z, -x'
'-y, -x, z'
'y, x, z'
'-y, x, -z'
'y, -x, -z'
'-x, -z, y'
'x, -z, -y'
'x, z, y'
'-x, z, -y'
'-z, -y, x'
'-z, y, -x'
'z, -y, -x'
'z, y, x'

loop_
_atom_site_label
_atom_site_type_symbol
_atom_site_fract_x
_atom_site_fract_y
_atom_site_fract_z
_atom_site_U_iso_or_equiv
_atom_site_adp_type
_atom_site_occupancy
_atom_site_symmetry_multiplicity
_atom_site_calc_flag
_atom_site_refinement_flags
_atom_site_disorder_assembly
_atom_site_disorder_group
Au1 Au 0.0000 0.0000 0.0000 0.0103(7) Uani 0.836(10) 48 d SP . .
Au2 Au 0.0000 0.33606(14) 0.33606(14) 0.0062(3) Uani 0.532(5) 4 d SP . .
Al2 Al 0.0000 0.3655(9) 0.3655(9) 0.002(3) Uiso 0.468(5) 4 d SP . .
Yb1 Yb 0.5000 0.0000 0.0000 0.0120(3) Uani 1 16 d S . .
Al1 Al 0.5000 0.2694(3) 0.2694(3) 0.0051(7) Uani 1 4 d S . .
Nb1 Nb 0.5000 0.5000 0.5000 0.0004(6) Uani 1 48 d S . .
Al3 Al 0.1736(3) 0.1736(3) 0.1736(3) 0.0093(9) Uani 1 6 d S . .

loop_
_atom_site_aniso_label
_atom_site_aniso_U_11
_atom_site_aniso_U_22
_atom_site_aniso_U_33
_atom_site_aniso_U_23
_atom_site_aniso_U_13
_atom_site_aniso_U_12
Au1 0.0103(7) 0.0103(7) 0.0103(7) 0.000 0.000 0.000
Au2 0.0077(4) 0.0077(4) 0.0033(5) 0.000 0.000 -0.0048(4)
Yb1 0.0277(7) 0.0041(4) 0.0041(4) 0.000 0.000 0.000
Al1 0.0082(17) 0.0036(10) 0.0036(10) 0.0007(11) 0.000 0.000
Nb1 0.0004(6) 0.0004(6) 0.0004(6) 0.000 0.000 0.000
Al3 0.0093(9) 0.0093(9) 0.0093(9) -0.0017(9) -0.0017(9) -0.0017(9)

loop_
_atom_type_symbol
_atom_type_description
_atom_type_scat_dispersion_real
_atom_type_scat_dispersion_imag
_atom_type_scat_source
Al Al 0.0645 0.0514 'International Tables Vol C Tables 4.2.6.8 and 6.1.1.4'
Nb Nb -2.0727 0.6215 'International Tables Vol C Tables 4.2.6.8 and 6.1.1.4'
Yb Yb -0.3850 5.5486 'International Tables Vol C Tables 4.2.6.8 and 6.1.1.4'
Au Au -2.0133 8.8022 'International Tables Vol C Tables 4.2.6.8 and 6.1.1.4'

loop_
_geom_angle_atom_site_label_1
_geom_angle_atom_site_label_2
_geom_angle_atom_site_label_3
_geom_angle
_geom_angle_site_symmetry_1
_geom_angle_site_symmetry_3
_geom_angle_publ_flag
Al3 Au1 Al3 180.00(18) 25 . ?
Al3 Au1 Al3 109.5 25 28 ?
Al3 Au1 Al3 70.5 . 28 ?
Al3 Au1 Al3 70.5 25 2 ?
Al3 Au1 Al3 109.5 . 2 ?
Al3 Au1 Al3 70.5 28 2 ?
Al3 Au1 Al3 109.5 25 26 ?
Al3 Au1 Al3 70.5 . 26 ?
Al3 Au1 Al3 109.5 28 26 ?
Al3 Au1 Al3 180.00(18) 2 26 ?
Al3 Au1 Al3 70.5 25 3 ?
Al3 Au1 Al3 109.5 . 3 ?
Al3 Au1 Al3 70.5 28 3 ?
Al3 Au1 Al3 109.5 2 3 ?
Al3 Au1 Al3 70.5 26 3 ?
Al3 Au1 Al3 109.5 25 27 ?
Al3 Au1 Al3 70.5 . 27 ?
Al3 Au1 Al3 109.5 28 27 ?
Al3 Au1 Al3 70.5 2 27 ?
Al3 Au1 Al3 109.5 26 27 ?
Al3 Au1 Al3 180.0(3) 3 27 ?
Al3 Au1 Al3 70.5 25 4 ?
Al3 Au1 Al3 109.5 . 4 ?
Al3 Au1 Al3 180.00(18) 28 4 ?
Al3 Au1 Al3 109.5 2 4 ?
Al3 Au1 Al3 70.5 26 4 ?
Al3 Au1 Al3 109.5 3 4 ?
Al3 Au1 Al3 70.5 27 4 ?
Al3 Au2 Al3 74.1(2) 26 . ?
Al3 Au2 Al2 128.10(14) 26 27_565 ?
Al3 Au2 Al2 128.10(14) . 27_565 ?
Al3 Au2 Al2 128.10(14) 26 3_655 ?
Al3 Au2 Al2 128.10(14) . 3_655 ?
Al2 Au2 Al2 78.7(4) 27_565 3_655 ?
Al3 Au2 Al1 132.38(10) 26 . ?
Al3 Au2 Al1 70.53(8) . . ?
Al2 Au2 Al1 98.96(11) 27_565 . ?
Al2 Au2 Al1 60.94(7) 3_655 . ?
Al3 Au2 Al1 132.38(10) 26 5 ?
Al3 Au2 Al1 70.53(8) . 5 ?
Al2 Au2 Al1 60.94(7) 27_565 5 ?
Al2 Au2 Al1 98.96(11) 3_655 5 ?
Al1 Au2 Al1 60.77(11) . 5 ?
Al3 Au2 Al1 70.53(8) 26 6_565 ?
Al3 Au2 Al1 132.38(10) . 6_565 ?
Al2 Au2 Al1 60.94(7) 27_565 6_565 ?
Al2 Au2 Al1 98.96(11) 3_655 6_565 ?
Al1 Au2 Al1 155.35(9) . 6_565 ?
Al1 Au2 Al1 113.40(8) 5 6_565 ?
Al3 Au2 Al1 70.53(8) 26 26 ?
Al3 Au2 Al1 132.38(10) . 26 ?
Al2 Au2 Al1 98.96(11) 27_565 26 ?
Al2 Au2 Al1 60.94(7) 3_655 26 ?
Al1 Au2 Al1 113.40(8) . 26 ?
Al1 Au2 Al1 155.35(9) 5 26 ?
Al1 Au2 Al1 60.77(11) 6_565 26 ?
Al3 Au2 Au2 124.35(5) 26 27_565 ?
Al3 Au2 Au2 124.35(5) . 27_565 ?
Al2 Au2 Au2 5.64(19) 27_565 27_565 ?
Al2 Au2 Au2 84.36(19) 3_655 27_565 ?
Al1 Au2 Au2 101.93(6) . 27_565 ?
Al1 Au2 Au2 59.43(3) 5 27_565 ?
Al1 Au2 Au2 59.43(3) 6_565 27_565 ?
Al1 Au2 Au2 101.93(6) 26 27_565 ?
Al3 Au2 Au2 124.35(5) 26 3_655 ?
Al3 Au2 Au2 124.35(5) . 3_655 ?
Al2 Au2 Au2 84.36(19) 27_565 3_655 ?
Al2 Au2 Au2 5.64(19) 3_655 3_655 ?
Al1 Au2 Au2 59.43(3) . 3_655 ?
Al1 Au2 Au2 101.93(6) 5 3_655 ?
Al1 Au2 Au2 101.93(6) 6_565 3_655 ?
Al1 Au2 Au2 59.43(3) 26 3_655 ?
Au2 Au2 Au2 90.0 27_565 3_655 ?
Al3 Au2 Yb1 74.94(3) 26 . ?
Al3 Au2 Yb1 74.94(3) . . ?
Al2 Au2 Yb1 148.35(19) 27_565 . ?
Al2 Au2 Yb1 69.6(2) 3_655 . ?
Al1 Au2 Yb1 65.87(6) . . ?
Al1 Au2 Yb1 123.21(4) 5 . ?
Al1 Au2 Yb1 123.21(4) 6_565 . ?
Al1 Au2 Yb1 65.87(6) 26 . ?
Au2 Au2 Yb1 154.00(3) 27_565 . ?
Au2 Au2 Yb1 64.00(3) 3_655 . ?
Al3 Au2 Yb1 74.94(3) 26 5 ?
Al3 Au2 Yb1 74.94(3) . 5 ?
Al2 Au2 Yb1 69.6(2) 27_565 5 ?
Al2 Au2 Yb1 148.35(19) 3_655 5 ?
Al1 Au2 Yb1 123.21(4) . 5 ?
Al1 Au2 Yb1 65.87(6) 5 5 ?
Al1 Au2 Yb1 65.87(6) 6_565 5 ?
Al1 Au2 Yb1 123.21(4) 26 5 ?
Au2 Au2 Yb1 64.00(3) 27_565 5 ?
Au2 Au2 Yb1 154.00(3) 3_655 5 ?
Yb1 Au2 Yb1 142.01(6) . 5 ?
Al2 Al2 Al2 90.0 27_565 3_655 ?
Al2 Al2 Au2 5.64(19) 27_565 27_565 ?
Al2 Al2 Au2 95.64(19) 3_655 27_565 ?
Al2 Al2 Au2 95.64(19) 27_565 3_655 ?
Al2 Al2 Au2 5.64(19) 3_655 3_655 ?
Au2 Al2 Au2 101.3(4) 27_565 3_655 ?
Al2 Al2 Al1 107.70(19) 27_565 . ?
Al2 Al2 Al1 64.82(18) 3_655 . ?
Au2 Al2 Al1 110.1(3) 27_565 . ?
Au2 Al2 Al1 63.05(11) 3_655 . ?
Al2 Al2 Al1 64.82(18) 27_565 5 ?
Al2 Al2 Al1 107.70(19) 3_655 5 ?
Au2 Al2 Al1 63.05(11) 27_565 5 ?
Au2 Al2 Al1 110.1(3) 3_655 5 ?
Al1 Al2 Al1 62.11(11) . 5 ?
Al2 Al2 Al1 64.82(18) 27_565 6_565 ?
Al2 Al2 Al1 107.70(19) 3_655 6_565 ?
Au2 Al2 Al1 63.05(11) 27_565 6_565 ?
Au2 Al2 Al1 110.1(3) 3_655 6_565 ?
Al1 Al2 Al1 170.2(5) . 6_565 ?
Al1 Al2 Al1 116.95(12) 5 6_565 ?
Al2 Al2 Al1 107.70(19) 27_565 26 ?
Al2 Al2 Al1 64.82(18) 3_655 26 ?
Au2 Al2 Al1 110.1(3) 27_565 26 ?
Au2 Al2 Al1 63.05(11) 3_655 26 ?
Al1 Al2 Al1 116.95(12) . 26 ?
Al1 Al2 Al1 170.2(5) 5 26 ?
Al1 Al2 Al1 62.11(11) 6_565 26 ?
Al2 Al2 Al3 126.57(7) 27_565 26 ?
Al2 Al2 Al3 126.57(7) 3_655 26 ?
Au2 Al2 Al3 122.30(10) 27_565 26 ?
Au2 Al2 Al3 122.30(10) 3_655 26 ?
Al1 Al2 Al3 122.1(3) . 26 ?
Al1 Al2 Al3 122.1(3) 5 26 ?
Al1 Al2 Al3 67.24(14) 6_565 26 ?
Al1 Al2 Al3 67.24(14) 26 26 ?
Al2 Al2 Al3 126.57(7) 27_565 . ?
Al2 Al2 Al3 126.57(7) 3_655 . ?
Au2 Al2 Al3 122.30(10) 27_565 . ?
Au2 Al2 Al3 122.30(10) 3_655 . ?
Al1 Al2 Al3 67.24(14) . . ?
Al1 Al2 Al3 67.24(14) 5 . ?
Al1 Al2 Al3 122.1(3) 6_565 . ?
Al1 Al2 Al3 122.1(3) 26 . ?
Al3 Al2 Al3 65.2(3) 26 . ?
Al2 Al2 Yb1 69.80(18) 27_565 5 ?
Al2 Al2 Yb1 159.80(18) 3_655 5 ?
Au2 Al2 Yb1 64.16(2) 27_565 5 ?
Au2 Al2 Yb1 165.4(4) 3_655 5 ?
Al1 Al2 Yb1 120.28(14) . 5 ?
Al1 Al2 Yb1 64.39(9) 5 5 ?
Al1 Al2 Yb1 64.39(9) 6_565 5 ?
Al1 Al2 Yb1 120.28(14) 26 5 ?
Al3 Al2 Yb1 69.30(18) 26 5 ?
Al3 Al2 Yb1 69.30(18) . 5 ?
Al2 Al2 Yb1 159.80(18) 27_565 . ?
Al2 Al2 Yb1 69.80(18) 3_655 . ?
Au2 Al2 Yb1 165.4(4) 27_565 . ?
Au2 Al2 Yb1 64.16(2) 3_655 . ?
Al1 Al2 Yb1 64.39(9) . . ?
Al1 Al2 Yb1 120.28(14) 5 . ?
Al1 Al2 Yb1 120.28(14) 6_565 . ?
Al1 Al2 Yb1 64.39(9) 26 . ?
Al3 Al2 Yb1 69.30(18) 26 . ?
Al3 Al2 Yb1 69.30(18) . . ?
Yb1 Al2 Yb1 130.4(4) 5 . ?
Au2 Yb1 Au2 180.000(19) 35_655 11 ?
Au2 Yb1 Au2 101.08(2) 35_655 27 ?
Au2 Yb1 Au2 78.92(2) 11 27 ?
Au2 Yb1 Au2 78.92(2) 35_655 3_655 ?
Au2 Yb1 Au2 101.08(2) 11 3_655 ?
Au2 Yb1 Au2 180.000(19) 27 3_655 ?
Au2 Yb1 Au2 101.08(2) 35_655 . ?
Au2 Yb1 Au2 78.92(2) 11 . ?
Au2 Yb1 Au2 127.99(6) 27 . ?
Au2 Yb1 Au2 52.01(6) 3_655 . ?
Au2 Yb1 Au2 78.92(2) 35_655 25_655 ?
Au2 Yb1 Au2 101.08(2) 11 25_655 ?
Au2 Yb1 Au2 52.01(6) 27 25_655 ?
Au2 Yb1 Au2 127.99(6) 3_655 25_655 ?
Au2 Yb1 Au2 180.00(4) . 25_655 ?
Au2 Yb1 Au2 127.99(6) 35_655 33_655 ?
Au2 Yb1 Au2 52.01(6) 11 33_655 ?
Au2 Yb1 Au2 101.08(2) 27 33_655 ?
Au2 Yb1 Au2 78.92(2) 3_655 33_655 ?
Au2 Yb1 Au2 101.08(2) . 33_655 ?
Au2 Yb1 Au2 78.92(2) 25_655 33_655 ?
Au2 Yb1 Au2 52.01(6) 35_655 9 ?
Au2 Yb1 Au2 127.99(6) 11 9 ?
Au2 Yb1 Au2 78.92(2) 27 9 ?
Au2 Yb1 Au2 101.08(2) 3_655 9 ?
Au2 Yb1 Au2 78.92(2) . 9 ?
Au2 Yb1 Au2 101.08(2) 25_655 9 ?
Au2 Yb1 Au2 180.00(4) 33_655 9 ?
Au2 Yb1 Al1 50.542(11) 35_655 . ?
Au2 Yb1 Al1 129.458(11) 11 . ?
Au2 Yb1 Al1 129.458(11) 27 . ?
Au2 Yb1 Al1 50.542(11) 3_655 . ?
Au2 Yb1 Al1 50.542(11) . . ?
Au2 Yb1 Al1 129.458(11) 25_655 . ?
Au2 Yb1 Al1 129.458(11) 33_655 . ?
Au2 Yb1 Al1 50.542(11) 9 . ?
Au2 Yb1 Al1 129.458(11) 35_655 25_655 ?
Au2 Yb1 Al1 50.542(11) 11 25_655 ?
Au2 Yb1 Al1 50.542(11) 27 25_655 ?
Au2 Yb1 Al1 129.458(11) 3_655 25_655 ?
Au2 Yb1 Al1 129.458(11) . 25_655 ?
Au2 Yb1 Al1 50.542(11) 25_655 25_655 ?
Au2 Yb1 Al1 50.542(11) 33_655 25_655 ?
Au2 Yb1 Al1 129.458(11) 9 25_655 ?
Al1 Yb1 Al1 180.00(6) . 25_655 ?
Au2 Yb1 Al1 129.458(11) 35_655 26 ?
Au2 Yb1 Al1 50.542(11) 11 26 ?
Au2 Yb1 Al1 129.458(11) 27 26 ?
Au2 Yb1 Al1 50.542(11) 3_655 26 ?
Au2 Yb1 Al1 50.542(11) . 26 ?
Au2 Yb1 Al1 129.458(11) 25_655 26 ?
Au2 Yb1 Al1 50.542(11) 33_655 26 ?
Au2 Yb1 Al1 129.458(11) 9 26 ?
Al1 Yb1 Al1 90.0 . 26 ?
Al1 Yb1 Al1 90.0 25_655 26 ?
Au2 Yb1 Al1 50.542(11) 35_655 2_655 ?
Au2 Yb1 Al1 129.458(11) 11 2_655 ?
Au2 Yb1 Al1 50.542(11) 27 2_655 ?
Au2 Yb1 Al1 129.458(11) 3_655 2_655 ?
Au2 Yb1 Al1 129.458(11) . 2_655 ?
Au2 Yb1 Al1 50.542(11) 25_655 2_655 ?
Au2 Yb1 Al1 129.458(11) 33_655 2_655 ?
Au2 Yb1 Al1 50.542(11) 9 2_655 ?
Al1 Yb1 Al1 90.0 . 2_655 ?
Al1 Yb1 Al1 90.0 25_655 2_655 ?
Al1 Yb1 Al1 180.00(6) 26 2_655 ?
Al2 Al1 Al2 109.7(5) 9 . ?
Al2 Al1 Al2 50.4(4) 9 35_655 ?
Al2 Al1 Al2 134.4(3) . 35_655 ?
Al2 Al1 Al2 134.4(3) 9 3_655 ?
Al2 Al1 Al2 50.4(4) . 3_655 ?
Al2 Al1 Al2 109.7(5) 35_655 3_655 ?
Al2 Al1 Au2 7.4(2) 9 9 ?
Al2 Al1 Au2 102.4(3) . 9 ?
Al2 Al1 Au2 56.02(18) 35_655 9 ?
Al2 Al1 Au2 130.30(15) 3_655 9 ?
Al2 Al1 Au2 102.4(3) 9 . ?
Al2 Al1 Au2 7.4(2) . . ?
Al2 Al1 Au2 130.30(15) 35_655 . ?
Al2 Al1 Au2 56.02(18) 3_655 . ?
Au2 Al1 Au2 94.99(9) 9 . ?
Al2 Al1 Au2 130.30(15) 9 3_655 ?
Al2 Al1 Au2 56.02(18) . 3_655 ?
Al2 Al1 Au2 102.4(3) 35_655 3_655 ?
Al2 Al1 Au2 7.4(2) 3_655 3_655 ?
Au2 Al1 Au2 127.17(12) 9 3_655 ?
Au2 Al1 Au2 61.14(6) . 3_655 ?
Al2 Al1 Au2 56.02(18) 9 35_655 ?
Al2 Al1 Au2 130.30(15) . 35_655 ?
Al2 Al1 Au2 7.4(2) 35_655 35_655 ?
Al2 Al1 Au2 102.4(3) 3_655 35_655 ?
Au2 Al1 Au2 61.14(6) 9 35_655 ?
Au2 Al1 Au2 127.17(12) . 35_655 ?
Au2 Al1 Au2 94.99(9) 3_655 35_655 ?
Al2 Al1 Al1 94.9(2) 9 10_656 ?
Al2 Al1 Al1 154.6(2) . 10_656 ?
Al2 Al1 Al1 58.95(6) 35_655 10_656 ?
Al2 Al1 Al1 107.57(14) 3_655 10_656 ?
Au2 Al1 Al1 102.32(4) 9 10_656 ?
Au2 Al1 Al1 161.92(4) . 10_656 ?
Au2 Al1 Al1 103.38(3) 3_655 10_656 ?
Au2 Al1 Al1 59.62(6) 35_655 10_656 ?
Al2 Al1 Al1 154.6(2) 9 30_655 ?
Al2 Al1 Al1 94.9(2) . 30_655 ?
Al2 Al1 Al1 107.57(14) 35_655 30_655 ?
Al2 Al1 Al1 58.95(6) 3_655 30_655 ?
Au2 Al1 Al1 161.92(4) 9 30_655 ?
Au2 Al1 Al1 102.32(4) . 30_655 ?
Au2 Al1 Al1 59.62(6) 3_655 30_655 ?
Au2 Al1 Al1 103.38(3) 35_655 30_655 ?
Al1 Al1 Al1 60.0 10_656 30_655 ?
Al2 Al1 Nb1 112.81(14) 9 . ?
Al2 Al1 Nb1 112.81(14) . . ?
Al2 Al1 Nb1 112.81(14) 35_655 . ?
Al2 Al1 Nb1 112.81(14) 3_655 . ?
Au2 Al1 Nb1 116.41(6) 9 . ?
Au2 Al1 Nb1 116.41(6) . . ?
Au2 Al1 Nb1 116.41(6) 3_655 . ?
Au2 Al1 Nb1 116.41(6) 35_655 . ?
Al1 Al1 Nb1 60.0 10_656 . ?
Al1 Al1 Nb1 60.0 30_655 . ?
Al2 Al1 Al1 107.57(14) 9 5 ?
Al2 Al1 Al1 58.95(6) . 5 ?
Al2 Al1 Al1 154.6(2) 35_655 5 ?
Al2 Al1 Al1 94.9(2) 3_655 5 ?
Au2 Al1 Al1 103.38(3) 9 5 ?
Au2 Al1 Al1 59.62(6) . 5 ?
Au2 Al1 Al1 102.32(4) 3_655 5 ?
Au2 Al1 Al1 161.92(4) 35_655 5 ?
Al1 Al1 Al1 120.0 10_656 5 ?
Al1 Al1 Al1 90.0 30_655 5 ?
Nb1 Al1 Al1 60.0 . 5 ?
Al1 Nb1 Al1 180.0 33_666 9 ?
Al1 Nb1 Al1 60.0 33_666 25_666 ?
Al1 Nb1 Al1 120.0 9 25_666 ?
Al1 Nb1 Al1 60.0 33_666 29_666 ?
Al1 Nb1 Al1 120.0 9 29_666 ?
Al1 Nb1 Al1 60.0 25_666 29_666 ?
Al1 Nb1 Al1 120.0 33_666 5 ?
Al1 Nb1 Al1 60.0 9 5 ?
Al1 Nb1 Al1 120.0 25_666 5 ?
Al1 Nb1 Al1 180.0 29_666 5 ?
Al1 Nb1 Al1 120.0 33_666 . ?
Al1 Nb1 Al1 60.0 9 . ?
Al1 Nb1 Al1 180.0 25_666 . ?
Al1 Nb1 Al1 120.0 29_666 . ?
Al1 Nb1 Al1 60.0 5 . ?
Al1 Nb1 Al1 90.0 33_666 34_565 ?
Al1 Nb1 Al1 90.0 9 34_565 ?
Al1 Nb1 Al1 60.0 25_666 34_565 ?
Al1 Nb1 Al1 120.0 29_666 34_565 ?
Al1 Nb1 Al1 60.0 5 34_565 ?
Al1 Nb1 Al1 120.0 . 34_565 ?
Al1 Nb1 Al1 120.0 33_666 6_566 ?
Al1 Nb1 Al1 60.0 9 6_566 ?
Al1 Nb1 Al1 60.0 25_666 6_566 ?
Al1 Nb1 Al1 90.0 29_666 6_566 ?
Al1 Nb1 Al1 90.0 5 6_566 ?
Al1 Nb1 Al1 120.0 . 6_566 ?
Al1 Nb1 Al1 60.0 34_565 6_566 ?
Al1 Nb1 Al1 60.0 33_666 30_655 ?
Al1 Nb1 Al1 120.0 9 30_655 ?
Al1 Nb1 Al1 120.0 25_666 30_655 ?
Al1 Nb1 Al1 90.0 29_666 30_655 ?
Al1 Nb1 Al1 90.0 5 30_655 ?
Al1 Nb1 Al1 60.0 . 30_655 ?
Al1 Nb1 Al1 120.0 34_565 30_655 ?
Al1 Nb1 Al1 180.0 6_566 30_655 ?
Al1 Nb1 Al1 60.0 33_666 2_665 ?
Al1 Nb1 Al1 120.0 9 2_665 ?
Al1 Nb1 Al1 90.0 25_666 2_665 ?
Al1 Nb1 Al1 120.0 29_666 2_665 ?
Al1 Nb1 Al1 60.0 5 2_665 ?
Al1 Nb1 Al1 90.0 . 2_665 ?
Al1 Nb1 Al1 60.0 34_565 2_665 ?
Al1 Nb1 Al1 120.0 6_566 2_665 ?
Al1 Nb1 Al1 60.0 30_655 2_665 ?
Al1 Nb1 Al1 120.0 33_666 26_556 ?
Al1 Nb1 Al1 60.0 9 26_556 ?
Al1 Nb1 Al1 90.0 25_666 26_556 ?
Al1 Nb1 Al1 60.0 29_666 26_556 ?
Al1 Nb1 Al1 120.0 5 26_556 ?
Al1 Nb1 Al1 90.0 . 26_556 ?
Al1 Nb1 Al1 120.0 34_565 26_556 ?
Al1 Nb1 Al1 60.0 6_566 26_556 ?
Al1 Nb1 Al1 120.0 30_655 26_556 ?
Al1 Nb1 Al1 180.0 2_665 26_556 ?
Al1 Nb1 Al1 90.0 33_666 10_656 ?
Al1 Nb1 Al1 90.0 9 10_656 ?
Al1 Nb1 Al1 120.0 25_666 10_656 ?
Al1 Nb1 Al1 60.0 29_666 10_656 ?
Al1 Nb1 Al1 120.0 5 10_656 ?
Al1 Nb1 Al1 60.0 . 10_656 ?
Al1 Nb1 Al1 180.0 34_565 10_656 ?
Al1 Nb1 Al1 120.0 6_566 10_656 ?
Al1 Nb1 Al1 60.0 30_655 10_656 ?
Al1 Nb1 Al1 120.0 2_665 10_656 ?
Al1 Nb1 Al1 60.0 26_556 10_656 ?
Au2 Al3 Au2 111.20(9) . 9 ?
Au2 Al3 Au2 111.20(9) . 5 ?
Au2 Al3 Au2 111.20(9) 9 5 ?
Au2 Al3 Au1 107.68(10) . . ?
Au2 Al3 Au1 107.68(10) 9 . ?
Au2 Al3 Au1 107.68(10) 5 . ?
Au2 Al3 Al2 109.07(12) . 9 ?
Au2 Al3 Al2 4.47(12) 9 9 ?
Au2 Al3 Al2 109.07(12) 5 9 ?
Au1 Al3 Al2 112.15(15) . 9 ?
Au2 Al3 Al2 4.47(12) . . ?
Au2 Al3 Al2 109.07(12) 9 . ?
Au2 Al3 Al2 109.07(12) 5 . ?
Au1 Al3 Al2 112.15(15) . . ?
Al2 Al3 Al2 106.67(17) 9 . ?
Au2 Al3 Al2 109.07(12) . 5 ?
Au2 Al3 Al2 109.07(12) 9 5 ?
Au2 Al3 Al2 4.47(12) 5 5 ?
Au1 Al3 Al2 112.15(15) . 5 ?
Al2 Al3 Al2 106.67(17) 9 5 ?
Al2 Al3 Al2 106.67(17) . 5 ?
Au2 Al3 Yb1 164.00(17) . 9 ?
Au2 Al3 Yb1 62.139(8) 9 9 ?
Au2 Al3 Yb1 62.139(7) 5 9 ?
Au1 Al3 Yb1 88.33(7) . 9 ?
Al2 Al3 Yb1 63.13(3) 9 9 ?
Al2 Al3 Yb1 159.5(2) . 9 ?
Al2 Al3 Yb1 63.13(3) 5 9 ?
Au2 Al3 Yb1 62.139(8) . . ?
Au2 Al3 Yb1 62.139(8) 9 . ?
Au2 Al3 Yb1 164.00(17) 5 . ?
Au1 Al3 Yb1 88.33(7) . . ?
Al2 Al3 Yb1 63.13(3) 9 . ?
Al2 Al3 Yb1 63.13(3) . . ?
Al2 Al3 Yb1 159.5(2) 5 . ?
Yb1 Al3 Yb1 119.915(7) 9 . ?
Au2 Al3 Yb1 62.139(8) . 5 ?
Au2 Al3 Yb1 164.00(17) 9 5 ?
Au2 Al3 Yb1 62.139(8) 5 5 ?
Au1 Al3 Yb1 88.33(7) . 5 ?
Al2 Al3 Yb1 159.5(2) 9 5 ?
Al2 Al3 Yb1 63.13(3) . 5 ?
Al2 Al3 Yb1 63.13(3) 5 5 ?
Yb1 Al3 Yb1 119.915(7) 9 5 ?
Yb1 Al3 Yb1 119.915(7) . 5 ?

loop_
_geom_bond_atom_site_label_1
_geom_bond_atom_site_label_2
_geom_bond_distance
_geom_bond_site_symmetry_2
_geom_bond_publ_flag
Au1 Al3 2.602(4) 25 ?
Au1 Al3 2.602(4) . ?
Au1 Al3 2.602(4) 28 ?
Au1 Al3 2.602(4) 2 ?
Au1 Al3 2.602(4) 26 ?
Au1 Al3 2.602(4) 3 ?
Au1 Al3 2.602(4) 27 ?
Au1 Al3 2.602(4) 4 ?
Au2 Al3 2.4926(19) 26 ?
Au2 Al3 2.4926(19) . ?
Au2 Al2 2.595(8) 27_565 ?
Au2 Al2 2.595(8) 3_655 ?
Au2 Al1 2.7900(15) . ?
Au2 Al1 2.7900(15) 5 ?
Au2 Al1 2.7900(15) 6_565 ?
Au2 Al1 2.7900(15) 26 ?
Au2 Au2 2.838(2) 27_565 ?
Au2 Au2 2.838(2) 3_655 ?
Au2 Yb1 3.2363(6) . ?
Au2 Yb1 3.2363(6) 5 ?
Al2 Al2 2.328(16) 27_565 ?
Al2 Al2 2.328(16) 3_655 ?
Al2 Au2 2.595(8) 27_565 ?
Al2 Au2 2.595(8) 3_655 ?
Al2 Al1 2.7357(16) . ?
Al2 Al1 2.7357(16) 5 ?
Al2 Al1 2.7357(16) 6_565 ?
Al2 Al1 2.7357(16) 26 ?
Al2 Al3 2.789(10) 26 ?
Al2 Al3 2.789(10) . ?
Al2 Yb1 3.371(5) 5 ?
Al2 Yb1 3.371(5) . ?
Yb1 Au2 3.2363(6) 35_655 ?
Yb1 Au2 3.2363(6) 11 ?
Yb1 Au2 3.2363(6) 27 ?
Yb1 Au2 3.2363(6) 3_655 ?
Yb1 Au2 3.2363(6) 25_655 ?
Yb1 Au2 3.2363(6) 33_655 ?
Yb1 Au2 3.2363(6) 9 ?
Yb1 Al1 3.298(3) . ?
Yb1 Al1 3.298(3) 25_655 ?
Yb1 Al1 3.298(3) 26 ?
Yb1 Al1 3.298(3) 2_655 ?
Al1 Al2 2.7357(16) 9 ?
Al1 Al2 2.7357(16) 35_655 ?
Al1 Al2 2.7357(16) 3_655 ?
Al1 Au2 2.7900(15) 9 ?
Al1 Au2 2.7900(15) 3_655 ?
Al1 Au2 2.7900(15) 35_655 ?
Al1 Al1 2.822(3) 10_656 ?
Al1 Al1 2.822(3) 30_655 ?
Al1 Nb1 2.822(3) . ?
Al1 Al1 2.822(3) 5 ?
Nb1 Al1 2.822(3) 33_666 ?
Nb1 Al1 2.822(3) 9 ?
Nb1 Al1 2.822(3) 25_666 ?
Nb1 Al1 2.822(3) 29_666 ?
Nb1 Al1 2.822(3) 5 ?
Nb1 Al1 2.822(3) 34_565 ?
Nb1 Al1 2.822(3) 6_566 ?
Nb1 Al1 2.822(3) 30_655 ?
Nb1 Al1 2.822(3) 2_665 ?
Nb1 Al1 2.822(3) 26_556 ?
Nb1 Al1 2.822(3) 10_656 ?
Al3 Au2 2.4926(19) 9 ?
Al3 Au2 2.4926(19) 5 ?
Al3 Al2 2.789(10) 9 ?
Al3 Al2 2.789(10) 5 ?
Al3 Yb1 3.5350(2) 9 ?
Al3 Yb1 3.5350(2) 5 ?
